data_4132315
loop_
_publ_author_name
'Ghana, Priyabrata'
'Arz, Marius I.'
'Chakraborty, Uttam'
'Schnakenburg, Gregor'
'Filippou, Alexander C.'

_publ_section_title
;
 Linearly Two-Coordinated Silicon: Transition Metal Complexes with the
 Functional Groups M\\tb Si-M and M&#x2550;Si&#x2550;M.
;
_journal_issue 23
_journal_name_full 'Journal of the American Chemical Society'
_journal_page_first 7187
_journal_page_last 7198
_journal_paper_doi 10.1021/jacs.8b02902
_journal_volume 140
_journal_year 2018
_chemical_formula_moiety 'C20 H31 B Mo N6 O2 P, C7 H8'
_chemical_formula_sum 'C27 H39 B Mo N6 O2 P'
_chemical_formula_weight 617.36
_chemical_name_systematic PG-180
_space_group_crystal_system triclinic
_space_group_IT_number 2
_space_group_name_Hall '-P 1'
_space_group_name_H-M_alt 'P -1'
_atom_sites_solution_hydrogens mixed
_audit_creation_date 2018-01-22
_audit_creation_method
;
Olex2 1.2
(compiled 2017.08.10 svn.r3458 for OlexSys, GUI svn.r5381)
;
_cell_angle_alpha 109.370(2)
_cell_angle_beta 93.449(3)
_cell_angle_gamma 98.756(3)
_cell_formula_units_Z 4
_cell_length_a 13.5487(4)
_cell_length_b 14.7499(5)
_cell_length_c 16.1417(5)
_cell_measurement_reflns_used 17864
_cell_measurement_temperature 123
_cell_measurement_theta_max 29.48
_cell_measurement_theta_min 2.94
_cell_volume 2986.48(17)
_computing_molecular_graphics 'Olex2 (Dolomanov et al., 2009)'
_computing_publication_material 'Olex2 (Dolomanov et al., 2009)'
_computing_structure_refinement 'XL (Sheldrick, 2008)'
_diffrn_ambient_temperature 123
_diffrn_detector 'image plate (34 cm diameter)'
_diffrn_detector_area_resol_mean 6.67
_diffrn_detector_type STOE
_diffrn_measured_fraction_theta_full 0.988
_diffrn_measured_fraction_theta_max 0.985
_diffrn_measurement_device '2-circle goniometer'
_diffrn_measurement_device_type 'STOE IPDS 2T'
_diffrn_measurement_method 'rotation method'
_diffrn_radiation_collimation '0.5 mm diameter, monocapillary'
_diffrn_radiation_monochromator 'plane graphite'
_diffrn_radiation_polarisn_norm 0
_diffrn_radiation_type MoK\a
_diffrn_radiation_wavelength 0.71073
_diffrn_reflns_av_R_equivalents 0.0569
_diffrn_reflns_av_unetI/netI 0.0677
_diffrn_reflns_Laue_measured_fraction_full 0.988
_diffrn_reflns_Laue_measured_fraction_max 0.985
_diffrn_reflns_limit_h_max 17
_diffrn_reflns_limit_h_min -17
_diffrn_reflns_limit_k_max 19
_diffrn_reflns_limit_k_min -19
_diffrn_reflns_limit_l_max 21
_diffrn_reflns_limit_l_min -19
_diffrn_reflns_number 28355
_diffrn_reflns_point_group_measured_fraction_full 0.988
_diffrn_reflns_point_group_measured_fraction_max 0.985
_diffrn_reflns_theta_full 25.242
_diffrn_reflns_theta_max 28.000
_diffrn_reflns_theta_min 2.937
_diffrn_source 'sealed X-ray tube, 12 x 0.4 mm long-fine focus'
_diffrn_source_current 40
_diffrn_source_power 2.00
_diffrn_source_voltage 50
_exptl_absorpt_coefficient_mu 0.527
_exptl_absorpt_correction_T_max 0.9691
_exptl_absorpt_correction_T_min 0.9111
_exptl_absorpt_correction_type integration
_exptl_absorpt_process_details 'STOE X-RED'
_exptl_crystal_colour 'clear orange'
_exptl_crystal_colour_lustre clear
_exptl_crystal_colour_primary orange
_exptl_crystal_density_diffrn 1.373
_exptl_crystal_description rod
_exptl_crystal_F_000 1284
_exptl_crystal_size_max 0.18
_exptl_crystal_size_mid 0.09
_exptl_crystal_size_min 0.06
_refine_diff_density_max 1.824
_refine_diff_density_min -1.297
_refine_diff_density_rms 0.119
_refine_ls_extinction_method none
_refine_ls_goodness_of_fit_ref 0.996
_refine_ls_hydrogen_treatment mixed
_refine_ls_matrix_type full
_refine_ls_number_parameters 711
_refine_ls_number_reflns 14213
_refine_ls_number_restraints 96
_refine_ls_restrained_S_all 1.003
_refine_ls_R_factor_all 0.0811
_refine_ls_R_factor_gt 0.0583
_refine_ls_shift/su_max 0.001
_refine_ls_shift/su_mean 0.000
_refine_ls_structure_factor_coef Fsqd
_refine_ls_weighting_details 'w=1/[\s^2^(Fo^2^)+(0.1083P)^2^] where P=(Fo^2^+2Fc^2^)/3'
_refine_ls_weighting_scheme calc
_refine_ls_wR_factor_gt 0.1513
_refine_ls_wR_factor_ref 0.1616
_reflns_Friedel_coverage 0.000
_reflns_number_gt 10499
_reflns_number_total 14213
_reflns_threshold_expression 'I > 2\s(I)'
_cod_data_source_file ja8b02902_si_002.cif
_cod_data_source_block 2280
_cod_database_code 4132315
_shelx_shelxl_version_number 2014/7
_shelx_space_group_comment
;
The symmetry employed for this shelxl refinement is uniquely defined
by the following loop, which should always be used as a source of
symmetry information in preference to the above space-group names.
They are only intended as comments.
;
_shelx_estimated_absorpt_t_max 0.969
_shelx_estimated_absorpt_t_min 0.911
_olex2_refinement_description
;
1. Fixed Uiso
 At 1.2 times of:
  All B(H) groups, All C(H) groups, All C(H,H,H) groups
2. Uiso/Uaniso restraints and constraints
C21' \\sim C22' \\sim C23' \\sim C24' \\sim C25' \\sim C26' \\sim C27': within
2A with sigma of 0.002 and sigma for terminal atoms of 0.004
Uanis(C21') \\sim Ueq, Uanis(C22') \\sim Ueq, Uanis(C23') \\sim Ueq,
Uanis(C24') \\sim Ueq, Uanis(C25') \\sim Ueq, Uanis(C26') \\sim Ueq,
Uanis(C27') \\sim Ueq, Uanis(C16') \\sim Ueq, Uanis(C17') \\sim Ueq: with sigma
of 0.002 and sigma for terminal atoms of 0.004
3.a Aromatic/amide H refined with riding coordinates:
 C2(H2), C7(H7), C12(H12), C2'(H2'), C7'(H7'), C12'(H12'), C22(H22), C23(H23),
 C24(H24), C25(H25), C26(H26), C22'(H22'), C23'(H23'), C24'(H24'), C25'(H25'),
 C26'(H26')
3.b Idealised Me refined as rotating group:
 C4(H4A,H4B,H4C), C5(H5A,H5B,H5C), C9(H9A,H9B,H9C), C10(H10A,H10B,H10C),
 C14(H14A,H14B,H14C), C15(H15A,H15B,H15C), C16(H16A,H16B,H16C), C17(H17A,H17B,
 H17C), C18(H18A,H18B,H18C), C4'(H4'A,H4'B,H4'C), C5'(H5'A,H5'B,H5'C), C9'(H9'A,
 H9'B,H9'C), C10'(H10D,H10E,H10F), C14'(H14D,H14E,H14F), C15'(H15D,H15E,H15F),
 C16'(H16D,H16E,H16F), C17'(H17D,H17E,H17F), C18'(H18D,H18E,H18F), C27(H27A,
 H27B,H27C), C27'(H27D,H27E,H27F)
;
_olex2_submission_special_instructions 'No special instructions were received'

loop_
_space_group_symop_operation_xyz
'x, y, z'
'-x, -y, -z'

loop_
_atom_site_label
_atom_site_type_symbol
_atom_site_fract_x
_atom_site_fract_y
_atom_site_fract_z
_atom_site_U_iso_or_equiv
_atom_site_adp_type
_atom_site_occupancy
_atom_site_site_symmetry_order
_atom_site_calc_flag
_atom_site_refinement_flags_posn
_atom_site_refinement_flags_adp
Mo Mo 0.77055(2) 0.14789(2) 0.56951(2) 0.02414(9) Uani 1 1 d . .
P P 0.93689(8) 0.19867(8) 0.52269(7) 0.0294(2) Uani 1 1 d . .
O1 O 0.8755(2) 0.0432(2) 0.6789(2) 0.0381(7) Uani 1 1 d . .
O2 O 0.7804(3) -0.0638(2) 0.4501(2) 0.0427(8) Uani 1 1 d . .
N1 N 0.7757(2) 0.2967(2) 0.6751(2) 0.0271(7) Uani 1 1 d . .
N2 N 0.6995(2) 0.3474(2) 0.6706(2) 0.0275(7) Uani 1 1 d . .
N3 N 0.6908(2) 0.2050(2) 0.4757(2) 0.0264(6) Uani 1 1 d . .
N4 N 0.6314(2) 0.2727(2) 0.5083(2) 0.0277(7) Uani 1 1 d . .
N5 N 0.6165(2) 0.1245(2) 0.6034(2) 0.0268(7) Uani 1 1 d . .
N6 N 0.5628(2) 0.1995(3) 0.6180(2) 0.0278(7) Uani 1 1 d . .
C1 C 0.8382(3) 0.3538(3) 0.7484(3) 0.0307(8) Uani 1 1 d . .
C2 C 0.8030(3) 0.4408(3) 0.7881(3) 0.0321(8) Uani 1 1 d . .
H2 H 0.8337 0.4937 0.8396 0.039 Uiso 1 1 calc R .
C3 C 0.7143(3) 0.4341(3) 0.7374(3) 0.0323(8) Uani 1 1 d . .
C4 C 0.9253(4) 0.3215(4) 0.7834(3) 0.0427(11) Uani 1 1 d . .
H4A H 0.9160 0.3204 0.8428 0.051 Uiso 1 1 calc GR .
H4B H 0.9872 0.3670 0.7863 0.051 Uiso 1 1 calc GR .
H4C H 0.9302 0.2558 0.7443 0.051 Uiso 1 1 calc GR .
C5 C 0.6423(4) 0.5028(3) 0.7517(3) 0.0412(10) Uani 1 1 d . .
H5A H 0.5777 0.4711 0.7623 0.049 Uiso 1 1 calc GR .
H5B H 0.6325 0.5212 0.6991 0.049 Uiso 1 1 calc GR .
H5C H 0.6691 0.5615 0.8030 0.049 Uiso 1 1 calc GR .
C6 C 0.6895(3) 0.1919(3) 0.3886(3) 0.0293(8) Uani 1 1 d . .
C7 C 0.6314(3) 0.2536(3) 0.3671(3) 0.0315(8) Uani 1 1 d . .
H7 H 0.6192 0.2599 0.3109 0.038 Uiso 1 1 calc R .
C8 C 0.5958(3) 0.3034(3) 0.4442(3) 0.0309(8) Uani 1 1 d . .
C9 C 0.7409(3) 0.1190(3) 0.3266(3) 0.0341(9) Uani 1 1 d . .
H9A H 0.8048 0.1525 0.3165 0.041 Uiso 1 1 calc GR .
H9B H 0.6978 0.0868 0.2702 0.041 Uiso 1 1 calc GR .
H9C H 0.7539 0.0700 0.3525 0.041 Uiso 1 1 calc GR .
C10 C 0.5288(4) 0.3774(4) 0.4593(3) 0.0405(10) Uani 1 1 d . .
H10A H 0.4641 0.3508 0.4739 0.049 Uiso 1 1 calc GR .
H10B H 0.5179 0.3933 0.4055 0.049 Uiso 1 1 calc GR .
H10C H 0.5604 0.4367 0.5082 0.049 Uiso 1 1 calc GR .
C11 C 0.5568(3) 0.0506(3) 0.6191(3) 0.0316(8) Uani 1 1 d . .
C12 C 0.4666(3) 0.0802(3) 0.6445(3) 0.0348(9) Uani 1 1 d . .
H12 H 0.4115 0.0427 0.6593 0.042 Uiso 1 1 calc R .
C13 C 0.4730(3) 0.1731(3) 0.6440(3) 0.0325(9) Uani 1 1 d . .
C14 C 0.5872(4) -0.0454(3) 0.6066(3) 0.0393(10) Uani 1 1 d . .
H14A H 0.5822 -0.0828 0.5433 0.047 Uiso 1 1 calc GR .
H14B H 0.5428 -0.0819 0.6350 0.047 Uiso 1 1 calc GR .
H14C H 0.6568 -0.0347 0.6334 0.047 Uiso 1 1 calc GR .
C15 C 0.3999(3) 0.2415(4) 0.6697(3) 0.0411(10) Uani 1 1 d . .
H15A H 0.3381 0.2072 0.6824 0.049 Uiso 1 1 calc GR .
H15B H 0.3840 0.2646 0.6210 0.049 Uiso 1 1 calc GR .
H15C H 0.4297 0.2974 0.7224 0.049 Uiso 1 1 calc GR .
C16 C 0.9515(4) 0.3073(4) 0.4912(4) 0.0457(11) Uani 1 1 d . .
H16A H 1.0185 0.3189 0.4729 0.055 Uiso 1 1 calc GR .
H16B H 0.9436 0.3638 0.5418 0.055 Uiso 1 1 calc GR .
H16C H 0.9002 0.2975 0.4420 0.055 Uiso 1 1 calc GR .
C17 C 1.0488(4) 0.2284(5) 0.6021(4) 0.0527(14) Uani 1 1 d . .
H17A H 1.0494 0.2913 0.6487 0.063 Uiso 1 1 calc GR .
H17B H 1.1090 0.2327 0.5718 0.063 Uiso 1 1 calc GR .
H17C H 1.0482 0.1772 0.6283 0.063 Uiso 1 1 calc GR .
C18 C 0.9782(4) 0.1084(4) 0.4302(4) 0.0479(12) Uani 1 1 d . .
H18A H 0.9276 0.0883 0.3784 0.057 Uiso 1 1 calc GR .
H18B H 0.9868 0.0513 0.4462 0.057 Uiso 1 1 calc GR .
H18C H 1.0424 0.1371 0.4162 0.057 Uiso 1 1 calc GR .
C19 C 0.8362(3) 0.0874(3) 0.6423(3) 0.0301(8) Uani 1 1 d . .
C20 C 0.7714(3) 0.0157(3) 0.4901(3) 0.0317(8) Uani 1 1 d . .
B B 0.6047(3) 0.2958(3) 0.6033(3) 0.0277(9) Uani 1 1 d . .
H H 0.548(4) 0.343(4) 0.618(3) 0.033 Uiso 1 1 d R .
Mo' Mo 0.65613(2) 0.31667(2) 0.11116(2) 0.02383(9) Uani 1 1 d . .
P' P 0.74745(9) 0.46366(8) 0.08561(7) 0.0318(2) Uani 1 1 d . .
O1' O 0.4501(3) 0.3619(3) 0.0575(2) 0.0487(9) Uani 1 1 d . .
O2' O 0.6010(3) 0.4635(2) 0.2820(2) 0.0418(7) Uani 1 1 d . .
N1' N 0.6820(2) 0.2117(2) -0.0221(2) 0.0282(7) Uani 1 1 d . .
N2' N 0.7306(2) 0.1368(2) -0.0214(2) 0.0259(6) Uani 1 1 d . .
N3' N 0.7975(2) 0.2799(2) 0.1673(2) 0.0269(7) Uani 1 1 d . .
N4' N 0.8143(2) 0.1861(2) 0.1330(2) 0.0274(7) Uani 1 1 d . .
N5' N 0.5889(2) 0.1791(2) 0.1252(2) 0.0263(6) Uani 1 1 d . .
N6' N 0.6344(2) 0.0993(2) 0.0950(2) 0.0269(7) Uani 1 1 d . .
C1' C 0.6718(3) 0.2087(3) -0.1064(3) 0.0317(8) Uani 1 1 d . .
C2' C 0.7167(3) 0.1343(3) -0.1595(3) 0.0344(9) Uani 1 1 d . .
H2' H 0.7216 0.1179 -0.2210 0.041 Uiso 1 1 calc R .
C3' C 0.7525(3) 0.0895(3) -0.1042(3) 0.0310(8) Uani 1 1 d . .
C4' C 0.6120(4) 0.2704(4) -0.1380(3) 0.0414(10) Uani 1 1 d . .
H4'A H 0.5644 0.2287 -0.1895 0.050 Uiso 1 1 calc GR .
H4'B H 0.6574 0.3182 -0.1546 0.050 Uiso 1 1 calc GR .
H4'C H 0.5749 0.3048 -0.0906 0.050 Uiso 1 1 calc GR .
C5' C 0.8048(4) 0.0048(3) -0.1246(3) 0.0397(10) Uani 1 1 d . .
H5'A H 0.8212 -0.0128 -0.1856 0.048 Uiso 1 1 calc GR .
H5'B H 0.7609 -0.0509 -0.1177 0.048 Uiso 1 1 calc GR .
H5'C H 0.8669 0.0220 -0.0840 0.048 Uiso 1 1 calc GR .
C6' C 0.8724(3) 0.3284(3) 0.2331(3) 0.0308(8) Uani 1 1 d . .
C7' C 0.9370(3) 0.2660(3) 0.2407(3) 0.0325(9) Uani 1 1 d . .
H7' H 0.9959 0.2820 0.2815 0.039 Uiso 1 1 calc R .
C8' C 0.8987(3) 0.1767(3) 0.1772(3) 0.0291(8) Uani 1 1 d . .
C9' C 0.8814(4) 0.4326(4) 0.2879(3) 0.0429(11) Uani 1 1 d . .
H9'A H 0.9084 0.4429 0.3486 0.051 Uiso 1 1 calc GR .
H9'B H 0.8149 0.4512 0.2877 0.051 Uiso 1 1 calc GR .
H9'C H 0.9268 0.4730 0.2635 0.051 Uiso 1 1 calc GR .
C10' C 0.9390(4) 0.0836(4) 0.1542(4) 0.0424(11) Uani 1 1 d . .
H10D H 0.9903 0.0883 0.2016 0.051 Uiso 1 1 calc GR .
H10E H 0.9690 0.0725 0.0988 0.051 Uiso 1 1 calc GR .
H10F H 0.8841 0.0291 0.1472 0.051 Uiso 1 1 calc GR .
C11' C 0.5020(3) 0.1485(3) 0.1533(3) 0.0306(8) Uani 1 1 d . .
C12' C 0.4927(3) 0.0504(3) 0.1416(3) 0.0340(9) Uani 1 1 d . .
H12' H 0.4391 0.0111 0.1563 0.041 Uiso 1 1 calc R .
C13' C 0.5759(3) 0.0207(3) 0.1048(3) 0.0321(8) Uani 1 1 d . .
C14' C 0.4309(3) 0.2156(4) 0.1906(3) 0.0386(10) Uani 1 1 d . .
H14D H 0.3866 0.2198 0.1422 0.046 Uiso 1 1 calc GR .
H14E H 0.4692 0.2808 0.2249 0.046 Uiso 1 1 calc GR .
H14F H 0.3904 0.1903 0.2291 0.046 Uiso 1 1 calc GR .
C15' C 0.6045(4) -0.0787(3) 0.0781(3) 0.0403(10) Uani 1 1 d . .
H15D H 0.5487 -0.1263 0.0837 0.048 Uiso 1 1 calc GR .
H15E H 0.6642 -0.0766 0.1165 0.048 Uiso 1 1 calc GR .
H15F H 0.6192 -0.0982 0.0165 0.048 Uiso 1 1 calc GR .
C16' C 0.8700(4) 0.4563(4) 0.0447(4) 0.0575(14) Uani 1 1 d . U
H16D H 0.9188 0.4542 0.0910 0.069 Uiso 1 1 calc GR .
H16E H 0.8927 0.5138 0.0284 0.069 Uiso 1 1 calc GR .
H16F H 0.8642 0.3970 -0.0074 0.069 Uiso 1 1 calc GR .
C17' C 0.6829(5) 0.5056(5) 0.0073(4) 0.0616(15) Uani 1 1 d . U
H17D H 0.6769 0.4569 -0.0522 0.074 Uiso 1 1 calc GR .
H17E H 0.7213 0.5679 0.0081 0.074 Uiso 1 1 calc GR .
H17F H 0.6157 0.5146 0.0238 0.074 Uiso 1 1 calc GR .
C18' C 0.7741(4) 0.5785(3) 0.1804(3) 0.0424(11) Uani 1 1 d . .
H18D H 0.8128 0.6298 0.1632 0.051 Uiso 1 1 calc GR .
H18E H 0.8131 0.5694 0.2293 0.051 Uiso 1 1 calc GR .
H18F H 0.7107 0.5977 0.1994 0.051 Uiso 1 1 calc GR .
C19' C 0.5270(3) 0.3439(3) 0.0735(3) 0.0339(9) Uani 1 1 d . .
C20' C 0.6242(3) 0.4075(3) 0.2213(3) 0.0311(8) Uani 1 1 d . .
B' B 0.7390(3) 0.1079(3) 0.0610(3) 0.0284(9) Uani 1 1 d . .
H' H 0.754(4) 0.039(4) 0.042(3) 0.034 Uiso 1 1 d R .
C21 C 0.8699(4) -0.1853(3) 0.1196(3) 0.0372(9) Uani 1 1 d . .
C22 C 0.7940(4) -0.2301(3) 0.0500(3) 0.0386(10) Uani 1 1 d . .
H22 H 0.7258 -0.2332 0.0615 0.046 Uiso 1 1 calc R .
C23 C 0.8153(4) -0.2703(4) -0.0361(4) 0.0474(12) Uani 1 1 d . .
H23 H 0.7620 -0.3002 -0.0828 0.057 Uiso 1 1 calc R .
C24 C 0.9143(5) -0.2671(4) -0.0541(4) 0.0527(13) Uani 1 1 d . .
H24 H 0.9292 -0.2940 -0.1131 0.063 Uiso 1 1 calc R .
C25 C 0.9896(4) -0.2251(4) 0.0137(4) 0.0532(13) Uani 1 1 d . .
H25 H 1.0575 -0.2245 0.0018 0.064 Uiso 1 1 calc R .
C26 C 0.9689(4) -0.1828(4) 0.1005(4) 0.0440(11) Uani 1 1 d . .
H26 H 1.0226 -0.1521 0.1468 0.053 Uiso 1 1 calc R .
C27 C 0.8465(5) -0.1423(4) 0.2123(4) 0.0550(14) Uani 1 1 d . .
H27A H 0.8260 -0.1949 0.2356 0.066 Uiso 1 1 calc GR .
H27B H 0.7918 -0.1057 0.2130 0.066 Uiso 1 1 calc GR .
H27C H 0.9065 -0.0982 0.2491 0.066 Uiso 1 1 calc GR .
C21' C 0.7855(7) -0.4005(7) 0.5680(6) 0.0847(12) Uani 1 1 d . U
C22' C 0.7516(6) -0.3502(7) 0.5127(6) 0.0839(12) Uani 1 1 d . U
H22' H 0.7342 -0.3826 0.4508 0.101 Uiso 1 1 calc R .
C23' C 0.7452(7) -0.2544(7) 0.5518(6) 0.0856(12) Uani 1 1 d . U
H23' H 0.7247 -0.2190 0.5162 0.103 Uiso 1 1 calc R .
C24' C 0.7685(7) -0.2061(7) 0.6445(6) 0.0854(12) Uani 1 1 d . U
H24' H 0.7634 -0.1393 0.6705 0.103 Uiso 1 1 calc R .
C25' C 0.7974(6) -0.2551(7) 0.6947(6) 0.0838(12) Uani 1 1 d . U
H25' H 0.8129 -0.2241 0.7570 0.101 Uiso 1 1 calc R .
C26' C 0.8050(6) -0.3596(6) 0.6513(6) 0.0817(12) Uani 1 1 d . U
H26' H 0.8248 -0.3959 0.6863 0.098 Uiso 1 1 calc R .
C27' C 0.7951(7) -0.4970(7) 0.5284(7) 0.0950(19) Uani 1 1 d . U
H27D H 0.8665 -0.5011 0.5270 0.114 Uiso 1 1 calc GR .
H27E H 0.7608 -0.5222 0.4678 0.114 Uiso 1 1 calc GR .
H27F H 0.7647 -0.5359 0.5622 0.114 Uiso 1 1 calc GR .

loop_
_atom_site_aniso_label
_atom_site_aniso_U_11
_atom_site_aniso_U_22
_atom_site_aniso_U_33
_atom_site_aniso_U_23
_atom_site_aniso_U_13
_atom_site_aniso_U_12
Mo 0.02336(16) 0.02591(17) 0.02195(17) 0.00770(13) 0.00531(12) 0.00117(12)
P 0.0250(5) 0.0337(5) 0.0289(5) 0.0105(4) 0.0071(4) 0.0025(4)
O1 0.0448(17) 0.0405(17) 0.0347(17) 0.0167(14) 0.0078(14) 0.0153(14)
O2 0.0484(19) 0.0294(16) 0.0393(18) -0.0008(14) 0.0022(15) 0.0044(13)
N1 0.0269(15) 0.0256(15) 0.0258(16) 0.0059(13) 0.0054(13) 0.0015(12)
N2 0.0263(15) 0.0278(16) 0.0267(17) 0.0081(13) 0.0069(13) 0.0015(12)
N3 0.0271(15) 0.0286(16) 0.0236(16) 0.0102(13) 0.0045(12) 0.0025(12)
N4 0.0272(15) 0.0305(16) 0.0252(16) 0.0091(13) 0.0074(13) 0.0043(13)
N5 0.0225(14) 0.0298(16) 0.0250(16) 0.0081(13) 0.0063(12) -0.0023(12)
N6 0.0248(15) 0.0316(17) 0.0243(16) 0.0070(13) 0.0070(12) 0.0017(13)
C1 0.0269(18) 0.033(2) 0.027(2) 0.0068(16) 0.0033(15) -0.0023(15)
C2 0.032(2) 0.0285(19) 0.027(2) 0.0019(16) 0.0018(16) -0.0027(15)
C3 0.034(2) 0.032(2) 0.028(2) 0.0082(16) 0.0092(16) 0.0016(16)
C4 0.036(2) 0.049(3) 0.035(2) 0.006(2) -0.0034(19) 0.008(2)
C5 0.039(2) 0.036(2) 0.041(3) 0.0035(19) 0.0056(19) 0.0060(18)
C6 0.0269(18) 0.032(2) 0.0270(19) 0.0100(16) 0.0058(15) 0.0000(15)
C7 0.036(2) 0.037(2) 0.0224(19) 0.0133(16) 0.0038(16) 0.0022(17)
C8 0.0295(19) 0.036(2) 0.030(2) 0.0168(17) 0.0030(16) 0.0037(16)
C9 0.038(2) 0.037(2) 0.027(2) 0.0114(17) 0.0112(17) 0.0060(17)
C10 0.043(2) 0.044(3) 0.041(3) 0.019(2) 0.011(2) 0.013(2)
C11 0.0286(19) 0.035(2) 0.027(2) 0.0102(16) 0.0033(16) -0.0044(16)
C12 0.0282(19) 0.040(2) 0.031(2) 0.0108(18) 0.0067(16) -0.0095(17)
C13 0.0238(18) 0.041(2) 0.026(2) 0.0061(17) 0.0038(15) -0.0043(16)
C14 0.041(2) 0.034(2) 0.041(2) 0.0143(19) 0.0079(19) -0.0047(18)
C15 0.027(2) 0.051(3) 0.043(3) 0.013(2) 0.0088(18) 0.0036(18)
C16 0.039(2) 0.044(3) 0.059(3) 0.027(2) 0.016(2) -0.001(2)
C17 0.027(2) 0.083(4) 0.047(3) 0.025(3) 0.005(2) -0.001(2)
C18 0.034(2) 0.055(3) 0.047(3) 0.007(2) 0.014(2) 0.008(2)
C19 0.0317(19) 0.0297(19) 0.0242(19) 0.0042(15) 0.0078(15) 0.0014(15)
C20 0.0308(19) 0.037(2) 0.027(2) 0.0113(17) 0.0051(16) 0.0025(16)
B 0.0224(19) 0.031(2) 0.026(2) 0.0080(17) 0.0053(16) -0.0001(16)
Mo' 0.02285(16) 0.02527(17) 0.02440(17) 0.01101(13) 0.00279(12) 0.00193(12)
P' 0.0377(5) 0.0265(5) 0.0312(5) 0.0123(4) 0.0050(4) 0.0002(4)
O1' 0.0396(18) 0.071(2) 0.043(2) 0.0235(18) 0.0027(15) 0.0249(17)
O2' 0.0481(18) 0.0412(18) 0.0350(17) 0.0084(14) 0.0122(14) 0.0126(14)
N1' 0.0276(15) 0.0300(16) 0.0278(17) 0.0121(14) 0.0050(13) 0.0022(13)
N2' 0.0255(15) 0.0254(15) 0.0257(16) 0.0082(13) 0.0050(12) 0.0022(12)
N3' 0.0230(15) 0.0303(17) 0.0282(17) 0.0123(14) 0.0016(13) 0.0031(12)
N4' 0.0263(15) 0.0298(16) 0.0285(17) 0.0142(14) 0.0044(13) 0.0032(13)
N5' 0.0254(15) 0.0279(16) 0.0272(16) 0.0131(13) 0.0031(13) 0.0016(12)
N6' 0.0257(15) 0.0286(16) 0.0290(17) 0.0144(13) 0.0053(13) 0.0022(12)
C1' 0.0299(19) 0.037(2) 0.028(2) 0.0161(17) 0.0028(16) -0.0050(16)
C2' 0.035(2) 0.038(2) 0.0240(19) 0.0075(17) 0.0074(16) -0.0060(17)
C3' 0.0250(18) 0.034(2) 0.029(2) 0.0080(16) 0.0074(15) -0.0038(15)
C4' 0.052(3) 0.045(3) 0.031(2) 0.021(2) 0.005(2) 0.003(2)
C5' 0.042(2) 0.037(2) 0.039(2) 0.0098(19) 0.0121(19) 0.0051(19)
C6' 0.0244(17) 0.038(2) 0.032(2) 0.0173(17) 0.0029(15) -0.0006(15)
C7' 0.0238(18) 0.043(2) 0.034(2) 0.0191(18) 0.0015(16) 0.0026(16)
C8' 0.0239(17) 0.034(2) 0.033(2) 0.0159(17) 0.0041(15) 0.0050(15)
C9' 0.038(2) 0.040(2) 0.043(3) 0.008(2) -0.007(2) -0.0001(19)
C10' 0.034(2) 0.045(3) 0.055(3) 0.025(2) 0.003(2) 0.0139(19)
C11' 0.0232(17) 0.040(2) 0.030(2) 0.0159(17) 0.0030(15) 0.0003(15)
C12' 0.0270(19) 0.038(2) 0.040(2) 0.0227(19) 0.0017(17) -0.0072(16)
C13' 0.032(2) 0.033(2) 0.032(2) 0.0153(17) -0.0014(16) 0.0006(16)
C14' 0.0261(19) 0.047(3) 0.044(3) 0.018(2) 0.0087(18) 0.0039(18)
C15' 0.045(2) 0.033(2) 0.040(3) 0.0146(19) -0.001(2) -0.0011(18)
C16' 0.054(3) 0.048(2) 0.061(3) 0.010(2) 0.028(2) -0.005(2)
C17' 0.078(3) 0.051(3) 0.061(3) 0.035(2) -0.008(2) -0.003(2)
C18' 0.050(3) 0.029(2) 0.046(3) 0.0128(19) 0.007(2) 0.0001(19)
C19' 0.033(2) 0.038(2) 0.032(2) 0.0137(18) 0.0081(17) 0.0054(17)
C20' 0.0289(19) 0.034(2) 0.032(2) 0.0149(17) 0.0030(16) 0.0038(16)
B' 0.026(2) 0.030(2) 0.031(2) 0.0129(18) 0.0072(17) 0.0034(17)
C21 0.049(2) 0.027(2) 0.040(2) 0.0179(18) 0.008(2) 0.0041(18)
C22 0.037(2) 0.029(2) 0.052(3) 0.017(2) 0.008(2) 0.0035(17)
C23 0.050(3) 0.040(3) 0.046(3) 0.014(2) -0.008(2) -0.006(2)
C24 0.066(3) 0.044(3) 0.045(3) 0.014(2) 0.022(3) -0.002(2)
C25 0.040(3) 0.053(3) 0.069(4) 0.026(3) 0.019(3) 0.001(2)
C26 0.040(2) 0.039(2) 0.051(3) 0.018(2) -0.004(2) -0.0026(19)
C27 0.079(4) 0.043(3) 0.048(3) 0.021(2) 0.018(3) 0.011(3)
C21' 0.0803(15) 0.0862(15) 0.0871(15) 0.0302(12) 0.0144(12) 0.0114(12)
C22' 0.0803(16) 0.0881(16) 0.0857(16) 0.0338(12) 0.0130(13) 0.0128(13)
C23' 0.0823(16) 0.0888(16) 0.0860(16) 0.0321(13) 0.0119(13) 0.0114(13)
C24' 0.0825(16) 0.0870(16) 0.0867(16) 0.0304(12) 0.0125(13) 0.0133(13)
C25' 0.0802(16) 0.0876(16) 0.0841(16) 0.0307(12) 0.0111(13) 0.0136(13)
C26' 0.0775(16) 0.0860(16) 0.0821(16) 0.0310(12) 0.0133(13) 0.0102(13)
C27' 0.084(3) 0.087(3) 0.107(3) 0.031(2) 0.021(2) 0.001(2)

loop_
_atom_type_symbol
_atom_type_description
_atom_type_scat_dispersion_real
_atom_type_scat_dispersion_imag
_atom_type_scat_source
C C 0.0033 0.0016 'International Tables Vol C Tables 4.2.6.8 and 6.1.1.4'
H H 0.0000 0.0000 'International Tables Vol C Tables 4.2.6.8 and 6.1.1.4'
B B 0.0013 0.0007 'International Tables Vol C Tables 4.2.6.8 and 6.1.1.4'
N N 0.0061 0.0033 'International Tables Vol C Tables 4.2.6.8 and 6.1.1.4'
O O 0.0106 0.0060 'International Tables Vol C Tables 4.2.6.8 and 6.1.1.4'
Mo Mo -1.6832 0.6857 'International Tables Vol C Tables 4.2.6.8 and 6.1.1.4'
P P 0.1023 0.0942 'International Tables Vol C Tables 4.2.6.8 and 6.1.1.4'

loop_
_geom_angle_atom_site_label_1
_geom_angle_atom_site_label_2
_geom_angle_atom_site_label_3
_geom_angle
N1 Mo P 93.52(9)
N3 Mo P 90.82(9)
N3 Mo N1 86.78(12)
N5 Mo P 169.69(10)
N5 Mo N1 81.49(12)
N5 Mo N3 79.94(12)
C19 Mo P 89.76(12)
C19 Mo N1 98.16(15)
C19 Mo N3 174.98(14)
C19 Mo N5 99.84(15)
C19 Mo C20 75.37(17)
C20 Mo P 87.59(12)
C20 Mo N1 173.44(15)
C20 Mo N3 99.67(15)
C20 Mo N5 98.40(15)
C16 P Mo 116.87(17)
C16 P C17 100.5(3)
C16 P C18 103.2(3)
C17 P Mo 117.94(17)
C17 P C18 98.7(3)
C18 P Mo 116.67(17)
N2 N1 Mo 119.0(2)
C1 N1 Mo 135.7(3)
C1 N1 N2 105.3(3)
N1 N2 B 119.2(3)
C3 N2 N1 111.5(3)
C3 N2 B 128.5(3)
N4 N3 Mo 119.0(2)
C6 N3 Mo 135.0(3)
C6 N3 N4 105.9(3)
N3 N4 B 120.2(3)
C8 N4 N3 110.7(3)
C8 N4 B 128.7(3)
N6 N5 Mo 118.8(2)
C11 N5 Mo 134.8(3)
C11 N5 N6 106.3(3)
N5 N6 B 121.8(3)
C13 N6 N5 109.6(3)
C13 N6 B 128.6(4)
N1 C1 C2 110.1(4)
N1 C1 C4 123.0(4)
C2 C1 C4 126.7(4)
C1 C2 H2 126.9
C3 C2 C1 106.3(4)
C3 C2 H2 126.9
N2 C3 C2 106.9(4)
N2 C3 C5 123.6(4)
C2 C3 C5 129.5(4)
C1 C4 H4A 109.5
C1 C4 H4B 109.5
C1 C4 H4C 109.5
H4A C4 H4B 109.5
H4A C4 H4C 109.5
H4B C4 H4C 109.5
C3 C5 H5A 109.5
C3 C5 H5B 109.5
C3 C5 H5C 109.5
H5A C5 H5B 109.5
H5A C5 H5C 109.5
H5B C5 H5C 109.5
N3 C6 C7 109.7(4)
N3 C6 C9 123.3(4)
C7 C6 C9 126.9(4)
C6 C7 H7 127.0
C8 C7 C6 105.9(4)
C8 C7 H7 127.0
N4 C8 C7 107.6(4)
N4 C8 C10 123.5(4)
C7 C8 C10 128.9(4)
C6 C9 H9A 109.5
C6 C9 H9B 109.5
C6 C9 H9C 109.5
H9A C9 H9B 109.5
H9A C9 H9C 109.5
H9B C9 H9C 109.5
C8 C10 H10A 109.5
C8 C10 H10B 109.5
C8 C10 H10C 109.5
H10A C10 H10B 109.5
H10A C10 H10C 109.5
H10B C10 H10C 109.5
N5 C11 C12 109.0(4)
N5 C11 C14 122.4(4)
C12 C11 C14 128.6(4)
C11 C12 H12 126.6
C13 C12 C11 106.7(4)
C13 C12 H12 126.6
N6 C13 C12 108.3(4)
N6 C13 C15 122.2(4)
C12 C13 C15 129.4(4)
C11 C14 H14A 109.5
C11 C14 H14B 109.5
C11 C14 H14C 109.5
H14A C14 H14B 109.5
H14A C14 H14C 109.5
H14B C14 H14C 109.5
C13 C15 H15A 109.5
C13 C15 H15B 109.5
C13 C15 H15C 109.5
H15A C15 H15B 109.5
H15A C15 H15C 109.5
H15B C15 H15C 109.5
P C16 H16A 109.5
P C16 H16B 109.5
P C16 H16C 109.5
H16A C16 H16B 109.5
H16A C16 H16C 109.5
H16B C16 H16C 109.5
P C17 H17A 109.5
P C17 H17B 109.5
P C17 H17C 109.5
H17A C17 H17B 109.5
H17A C17 H17C 109.5
H17B C17 H17C 109.5
P C18 H18A 109.5
P C18 H18B 109.5
P C18 H18C 109.5
H18A C18 H18B 109.5
H18A C18 H18C 109.5
H18B C18 H18C 109.5
O1 C19 Mo 173.5(3)
O2 C20 Mo 171.9(4)
N2 B H 108(3)
N4 B N2 110.4(3)
N4 B N6 109.4(3)
N4 B H 113(3)
N6 B N2 108.0(3)
N6 B H 108(3)
N1' Mo' P' 93.59(9)
N1' Mo' N3' 86.17(12)
N3' Mo' P' 94.60(9)
N5' Mo' P' 173.43(9)
N5' Mo' N1' 81.04(12)
N5' Mo' N3' 81.32(12)
C19' Mo' P' 90.54(13)
C19' Mo' N1' 97.70(16)
C19' Mo' N3' 173.37(15)
C19' Mo' N5' 93.92(15)
C20' Mo' P' 86.63(12)
C20' Mo' N1' 175.64(15)
C20' Mo' N3' 98.15(15)
C20' Mo' N5' 99.01(15)
C20' Mo' C19' 77.94(18)
C16' P' Mo' 117.6(2)
C16' P' C18' 102.6(3)
C17' P' Mo' 116.4(2)
C17' P' C16' 101.7(3)
C17' P' C18' 98.7(3)
C18' P' Mo' 116.93(16)
N2' N1' Mo' 117.2(2)
C1' N1' Mo' 135.8(3)
C1' N1' N2' 106.5(3)
N1' N2' B' 120.4(3)
C3' N2' N1' 109.8(3)
C3' N2' B' 129.1(4)
N4' N3' Mo' 118.1(2)
C6' N3' Mo' 135.4(3)
C6' N3' N4' 106.4(3)
N3' N4' B' 120.8(3)
C8' N4' N3' 109.9(3)
C8' N4' B' 129.2(3)
N6' N5' Mo' 119.4(2)
C11' N5' Mo' 133.8(3)
C11' N5' N6' 106.6(3)
N5' N6' B' 121.1(3)
C13' N6' N5' 109.1(3)
C13' N6' B' 129.6(3)
N1' C1' C2' 110.1(4)
N1' C1' C4' 123.7(4)
C2' C1' C4' 126.0(4)
C1' C2' H2' 127.0
C3' C2' C1' 105.9(4)
C3' C2' H2' 127.0
N2' C3' C2' 107.7(4)
N2' C3' C5' 122.5(4)
C2' C3' C5' 129.8(4)
C1' C4' H4'A 109.5
C1' C4' H4'B 109.5
C1' C4' H4'C 109.5
H4'A C4' H4'B 109.5
H4'A C4' H4'C 109.5
H4'B C4' H4'C 109.5
C3' C5' H5'A 109.5
C3' C5' H5'B 109.5
C3' C5' H5'C 109.5
H5'A C5' H5'B 109.5
H5'A C5' H5'C 109.5
H5'B C5' H5'C 109.5
N3' C6' C7' 109.9(4)
N3' C6' C9' 123.4(4)
C7' C6' C9' 126.7(4)
C6' C7' H7' 126.9
C8' C7' C6' 106.2(4)
C8' C7' H7' 126.9
N4' C8' C7' 107.6(4)
N4' C8' C10' 123.0(4)
C7' C8' C10' 129.3(4)
C6' C9' H9'A 109.5
C6' C9' H9'B 109.5
C6' C9' H9'C 109.5
H9'A C9' H9'B 109.5
H9'A C9' H9'C 109.5
H9'B C9' H9'C 109.5
C8' C10' H10D 109.5
C8' C10' H10E 109.5
C8' C10' H10F 109.5
H10D C10' H10E 109.5
H10D C10' H10F 109.5
H10E C10' H10F 109.5
N5' C11' C12' 109.6(4)
N5' C11' C14' 122.3(4)
C12' C11' C14' 128.1(4)
C11' C12' H12' 126.7
C13' C12' C11' 106.6(3)
C13' C12' H12' 126.7
N6' C13' C12' 108.1(4)
N6' C13' C15' 122.6(4)
C12' C13' C15' 129.3(4)
C11' C14' H14D 109.5
C11' C14' H14E 109.5
C11' C14' H14F 109.5
H14D C14' H14E 109.5
H14D C14' H14F 109.5
H14E C14' H14F 109.5
C13' C15' H15D 109.5
C13' C15' H15E 109.5
C13' C15' H15F 109.5
H15D C15' H15E 109.5
H15D C15' H15F 109.5
H15E C15' H15F 109.5
P' C16' H16D 109.5
P' C16' H16E 109.5
P' C16' H16F 109.5
H16D C16' H16E 109.5
H16D C16' H16F 109.5
H16E C16' H16F 109.5
P' C17' H17D 109.5
P' C17' H17E 109.5
P' C17' H17F 109.5
H17D C17' H17E 109.5
H17D C17' H17F 109.5
H17E C17' H17F 109.5
P' C18' H18D 109.5
P' C18' H18E 109.5
P' C18' H18F 109.5
H18D C18' H18E 109.5
H18D C18' H18F 109.5
H18E C18' H18F 109.5
O1' C19' Mo' 175.2(4)
O2' C20' Mo' 174.7(4)
N2' B' N6' 109.1(3)
N2' B' H' 107(3)
N4' B' N2' 109.5(3)
N4' B' N6' 109.2(3)
N4' B' H' 116(3)
N6' B' H' 105(3)
C22 C21 C26 117.9(5)
C22 C21 C27 121.2(5)
C26 C21 C27 121.0(5)
C21 C22 H22 119.3
C23 C22 C21 121.4(5)
C23 C22 H22 119.3
C22 C23 H23 119.9
C22 C23 C24 120.1(5)
C24 C23 H23 119.9
C23 C24 H24 120.4
C25 C24 C23 119.2(5)
C25 C24 H24 120.4
C24 C25 H25 119.5
C24 C25 C26 121.1(5)
C26 C25 H25 119.5
C21 C26 C25 120.3(5)
C21 C26 H26 119.8
C25 C26 H26 119.8
C21 C27 H27A 109.5
C21 C27 H27B 109.5
C21 C27 H27C 109.5
H27A C27 H27B 109.5
H27A C27 H27C 109.5
H27B C27 H27C 109.5
C26' C21' C22' 121.9(9)
C26' C21' C27' 120.0(9)
C27' C21' C22' 118.0(9)
C21' C22' H22' 121.1
C23' C22' C21' 117.7(9)
C23' C22' H22' 121.1
C22' C23' H23' 119.2
C22' C23' C24' 121.5(9)
C24' C23' H23' 119.2
C23' C24' H24' 120.2
C25' C24' C23' 119.6(9)
C25' C24' H24' 120.2
C24' C25' H25' 120.7
C24' C25' C26' 118.5(9)
C26' C25' H25' 120.7
C21' C26' C25' 120.6(9)
C21' C26' H26' 119.7
C25' C26' H26' 119.7
C21' C27' H27D 109.5
C21' C27' H27E 109.5
C21' C27' H27F 109.5
H27D C27' H27E 109.5
H27D C27' H27F 109.5
H27E C27' H27F 109.5

loop_
_geom_bond_atom_site_label_1
_geom_bond_atom_site_label_2
_geom_bond_distance
Mo P 2.5056(10)
Mo N1 2.277(3)
Mo N3 2.257(3)
Mo N5 2.195(3)
Mo C19 1.944(4)
Mo C20 1.948(4)
P C16 1.822(5)
P C17 1.823(5)
P C18 1.823(5)
O1 C19 1.177(5)
O2 C20 1.166(5)
N1 N2 1.376(5)
N1 C1 1.352(5)
N2 C3 1.349(5)
N2 B 1.547(5)
N3 N4 1.367(5)
N3 C6 1.353(5)
N4 C8 1.352(5)
N4 B 1.535(5)
N5 N6 1.380(5)
N5 C11 1.358(5)
N6 C13 1.354(5)
N6 B 1.546(6)
C1 C2 1.400(6)
C1 C4 1.487(6)
C2 H2 0.9500
C2 C3 1.385(6)
C3 C5 1.484(6)
C4 H4A 0.9800
C4 H4B 0.9800
C4 H4C 0.9800
C5 H5A 0.9800
C5 H5B 0.9800
C5 H5C 0.9800
C6 C7 1.401(6)
C6 C9 1.497(6)
C7 H7 0.9500
C7 C8 1.376(6)
C8 C10 1.492(6)
C9 H9A 0.9800
C9 H9B 0.9800
C9 H9C 0.9800
C10 H10A 0.9800
C10 H10B 0.9800
C10 H10C 0.9800
C11 C12 1.398(6)
C11 C14 1.489(7)
C12 H12 0.9500
C12 C13 1.363(7)
C13 C15 1.499(6)
C14 H14A 0.9800
C14 H14B 0.9800
C14 H14C 0.9800
C15 H15A 0.9800
C15 H15B 0.9800
C15 H15C 0.9800
C16 H16A 0.9800
C16 H16B 0.9800
C16 H16C 0.9800
C17 H17A 0.9800
C17 H17B 0.9800
C17 H17C 0.9800
C18 H18A 0.9800
C18 H18B 0.9800
C18 H18C 0.9800
B H 1.10(5)
Mo' P' 2.4978(11)
Mo' N1' 2.280(3)
Mo' N3' 2.284(3)
Mo' N5' 2.183(3)
Mo' C19' 1.959(4)
Mo' C20' 1.958(4)
P' C16' 1.829(6)
P' C17' 1.816(6)
P' C18' 1.836(5)
O1' C19' 1.150(5)
O2' C20' 1.148(5)
N1' N2' 1.373(5)
N1' C1' 1.344(5)
N2' C3' 1.362(5)
N2' B' 1.528(6)
N3' N4' 1.369(5)
N3' C6' 1.348(5)
N4' C8' 1.361(5)
N4' B' 1.527(6)
N5' N6' 1.372(5)
N5' C11' 1.354(5)
N6' C13' 1.360(5)
N6' B' 1.553(5)
C1' C2' 1.397(6)
C1' C4' 1.492(6)
C2' H2' 0.9500
C2' C3' 1.379(6)
C3' C5' 1.482(6)
C4' H4'A 0.9800
C4' H4'B 0.9800
C4' H4'C 0.9800
C5' H5'A 0.9800
C5' H5'B 0.9800
C5' H5'C 0.9800
C6' C7' 1.391(6)
C6' C9' 1.479(6)
C7' H7' 0.9500
C7' C8' 1.373(6)
C8' C10' 1.495(6)
C9' H9'A 0.9800
C9' H9'B 0.9800
C9' H9'C 0.9800
C10' H10D 0.9800
C10' H10E 0.9800
C10' H10F 0.9800
C11' C12' 1.382(6)
C11' C14' 1.495(6)
C12' H12' 0.9500
C12' C13' 1.369(6)
C13' C15' 1.504(6)
C14' H14D 0.9800
C14' H14E 0.9800
C14' H14F 0.9800
C15' H15D 0.9800
C15' H15E 0.9800
C15' H15F 0.9800
C16' H16D 0.9800
C16' H16E 0.9800
C16' H16F 0.9800
C17' H17D 0.9800
C17' H17E 0.9800
C17' H17F 0.9800
C18' H18D 0.9800
C18' H18E 0.9800
C18' H18F 0.9800
B' H' 1.02(5)
C21 C22 1.385(7)
C21 C26 1.391(7)
C21 C27 1.494(7)
C22 H22 0.9500
C22 C23 1.385(8)
C23 H23 0.9500
C23 C24 1.386(8)
C24 H24 0.9500
C24 C25 1.359(9)
C25 H25 0.9500
C25 C26 1.398(8)
C26 H26 0.9500
C27 H27A 0.9800
C27 H27B 0.9800
C27 H27C 0.9800
C21' C22' 1.433(12)
C21' C26' 1.270(12)
C21' C27' 1.383(12)
C22' H22' 0.9500
C22' C23' 1.363(12)
C23' H23' 0.9500
C23' C24' 1.419(12)
C24' H24' 0.9500
C24' C25' 1.330(13)
C25' H25' 0.9500
C25' C26' 1.489(12)
C26' H26' 0.9500
C27' H27D 0.9800
C27' H27E 0.9800
C27' H27F 0.9800

loop_
_geom_torsion_atom_site_label_1
_geom_torsion_atom_site_label_2
_geom_torsion_atom_site_label_3
_geom_torsion_atom_site_label_4
_geom_torsion
Mo N1 N2 C3 -179.5(3)
Mo N1 N2 B 9.6(4)
Mo N1 C1 C2 179.3(3)
Mo N1 C1 C4 -5.9(7)
Mo N3 N4 C8 175.6(3)
Mo N3 N4 B -10.6(4)
Mo N3 C6 C7 -174.9(3)
Mo N3 C6 C9 6.9(6)
Mo N5 N6 C13 -175.7(3)
Mo N5 N6 B 5.3(4)
Mo N5 C11 C12 175.5(3)
Mo N5 C11 C14 -6.3(6)
N1 N2 C3 C2 -0.3(5)
N1 N2 C3 C5 -177.4(4)
N1 N2 B N4 -66.4(4)
N1 N2 B N6 53.2(4)
N1 C1 C2 C3 1.4(5)
N2 N1 C1 C2 -1.5(4)
N2 N1 C1 C4 173.2(4)
N3 N4 C8 C7 1.0(5)
N3 N4 C8 C10 -179.9(4)
N3 N4 B N2 67.5(4)
N3 N4 B N6 -51.3(4)
N3 C6 C7 C8 -1.2(5)
N4 N3 C6 C7 1.7(4)
N4 N3 C6 C9 -176.5(4)
N5 N6 C13 C12 -1.4(5)
N5 N6 C13 C15 176.6(4)
N5 N6 B N2 -64.4(4)
N5 N6 B N4 55.8(5)
N5 C11 C12 C13 -0.1(5)
N6 N5 C11 C12 -0.7(4)
N6 N5 C11 C14 177.4(4)
C1 N1 N2 C3 1.2(4)
C1 N1 N2 B -169.7(3)
C1 C2 C3 N2 -0.6(5)
C1 C2 C3 C5 176.2(4)
C3 N2 B N4 124.5(4)
C3 N2 B N6 -115.9(4)
C4 C1 C2 C3 -173.2(4)
C6 N3 N4 C8 -1.7(4)
C6 N3 N4 B 172.2(3)
C6 C7 C8 N4 0.1(5)
C6 C7 C8 C10 -178.9(4)
C8 N4 B N2 -119.9(4)
C8 N4 B N6 121.3(4)
C9 C6 C7 C8 177.0(4)
C11 N5 N6 C13 1.3(4)
C11 N5 N6 B -177.7(3)
C11 C12 C13 N6 0.9(5)
C11 C12 C13 C15 -176.9(4)
C13 N6 B N2 116.8(4)
C13 N6 B N4 -123.0(4)
C14 C11 C12 C13 -178.1(4)
B N2 C3 C2 169.5(4)
B N2 C3 C5 -7.5(7)
B N4 C8 C7 -172.2(4)
B N4 C8 C10 6.9(7)
B N6 C13 C12 177.5(4)
B N6 C13 C15 -4.5(7)
Mo' N1' N2' C3' -171.6(2)
Mo' N1' N2' B' 17.3(4)
Mo' N1' C1' C2' 169.1(3)
Mo' N1' C1' C4' -16.5(6)
Mo' N3' N4' C8' -177.0(2)
Mo' N3' N4' B' -1.7(4)
Mo' N3' C6' C7' 176.5(3)
Mo' N3' C6' C9' -3.2(6)
Mo' N5' N6' C13' -175.6(3)
Mo' N5' N6' B' 7.1(5)
Mo' N5' C11' C12' 175.0(3)
Mo' N5' C11' C14' -5.1(6)
N1' N2' C3' C2' -0.4(4)
N1' N2' C3' C5' -179.8(4)
N1' N2' B' N4' -72.5(4)
N1' N2' B' N6' 47.0(5)
N1' C1' C2' C3' 1.7(5)
N2' N1' C1' C2' -2.0(4)
N2' N1' C1' C4' 172.5(4)
N3' N4' C8' C7' -0.4(4)
N3' N4' C8' C10' -178.5(4)
N3' N4' B' N2' 62.1(4)
N3' N4' B' N6' -57.3(5)
N3' C6' C7' C8' -0.4(5)
N4' N3' C6' C7' 0.2(4)
N4' N3' C6' C9' -179.6(4)
N5' N6' C13' C12' -0.2(5)
N5' N6' C13' C15' -179.9(4)
N5' N6' B' N2' -63.9(5)
N5' N6' B' N4' 55.8(5)
N5' C11' C12' C13' -0.5(5)
N6' N5' C11' C12' 0.4(5)
N6' N5' C11' C14' -179.7(4)
C1' N1' N2' C3' 1.5(4)
C1' N1' N2' B' -169.7(3)
C1' C2' C3' N2' -0.8(4)
C1' C2' C3' C5' 178.5(4)
C3' N2' B' N4' 118.2(4)
C3' N2' B' N6' -122.2(4)
C4' C1' C2' C3' -172.5(4)
C6' N3' N4' C8' 0.1(4)
C6' N3' N4' B' 175.4(3)
C6' C7' C8' N4' 0.5(5)
C6' C7' C8' C10' 178.4(4)
C8' N4' B' N2' -123.6(4)
C8' N4' B' N6' 116.9(4)
C9' C6' C7' C8' 179.4(4)
C11' N5' N6' C13' -0.1(4)
C11' N5' N6' B' -177.4(4)
C11' C12' C13' N6' 0.4(5)
C11' C12' C13' C15' -179.8(4)
C13' N6' B' N2' 119.4(4)
C13' N6' B' N4' -120.8(4)
C14' C11' C12' C13' 179.6(4)
B' N2' C3' C2' 169.8(4)
B' N2' C3' C5' -9.6(6)
B' N4' C8' C7' -175.1(4)
B' N4' C8' C10' 6.7(6)
B' N6' C13' C12' 176.8(4)
B' N6' C13' C15' -3.0(7)
C21 C22 C23 C24 0.5(7)
C22 C21 C26 C25 -0.5(7)
C22 C23 C24 C25 0.7(8)
C23 C24 C25 C26 -1.8(9)
C24 C25 C26 C21 1.8(8)
C26 C21 C22 C23 -0.6(7)
C27 C21 C22 C23 -179.8(5)
C27 C21 C26 C25 178.7(5)
C21' C22' C23' C24' -1.7(13)
C22' C21' C26' C25' -2.5(13)
C22' C23' C24' C25' 0.1(14)
C23' C24' C25' C26' 0.4(13)
C24' C25' C26' C21' 0.8(13)
C26' C21' C22' C23' 3.0(13)
C27' C21' C22' C23' -178.0(8)
C27' C21' C26' C25' 178.5(8)
